data_4064672
loop_
_publ_author_name
'Bandrowsky, Teresa L.'
'Carroll, James B.'
'Braddock-Wilking, Janet'

_publ_section_title
;
 Synthesis, Characterization, and Crystal Structures of
 1,1-Disubstituted-2,3,4,5-tetraphenylgermoles That Exhibit
 Aggregation-Induced Emission
;
_journal_issue 13
_journal_name_full Organometallics
_journal_page_first 3559
_journal_paper_doi 10.1021/om200259n
_journal_volume 30
_journal_year 2011
_chemical_formula_moiety 'C92 H68 Ge2'
_chemical_formula_sum 'C92 H68 Ge2'
_chemical_formula_weight 1318.73
_space_group_IT_number 2
_symmetry_cell_setting triclinic
_symmetry_space_group_name_Hall '-P 1'
_symmetry_space_group_name_H-M 'P -1'
_atom_sites_solution_hydrogens geom
_atom_sites_solution_primary direct
_atom_sites_solution_secondary direct
_cell_angle_alpha 93.0420(10)
_cell_angle_beta 108.8100(10)
_cell_angle_gamma 111.5560(10)
_cell_formula_units_Z 1
_cell_length_a 11.16560(10)
_cell_length_b 11.16690(10)
_cell_length_c 16.1687(2)
_cell_measurement_reflns_used 0
_cell_measurement_temperature 173
_cell_measurement_theta_max 1
_cell_measurement_theta_min 1
_cell_volume 1740.84(4)
_computing_cell_refinement 'USER DEFINED CELL REFINEMENT'
_computing_data_collection 'USER DEFINED DATA COLLECTION'
_computing_data_reduction 'USER DEFINED DATA REDUCTION'
_computing_molecular_graphics 'CAMERON (Watkin et al., 1996)'
_computing_publication_material 'CRYSTALS (Betteridge et al., 2003)'
_computing_structure_refinement 'CRYSTALS (Betteridge et al., 2003)'
_computing_structure_solution 'SHELXS 86 (Sheldrick, 1986)'
_diffrn_ambient_temperature 173
_diffrn_measured_fraction_theta_full 0.998
_diffrn_measured_fraction_theta_max 0.929
_diffrn_measurement_device Serial
_diffrn_measurement_device_type Area
_diffrn_measurement_method \w/2\q
_diffrn_radiation_monochromator graphite
_diffrn_radiation_type 'Mo K\a'
_diffrn_radiation_wavelength 0.71073
_diffrn_reflns_av_R_equivalents 0.036
_diffrn_reflns_limit_h_max 17
_diffrn_reflns_limit_h_min -14
_diffrn_reflns_limit_k_max 15
_diffrn_reflns_limit_k_min -17
_diffrn_reflns_limit_l_max 25
_diffrn_reflns_limit_l_min -25
_diffrn_reflns_number 45433
_diffrn_reflns_theta_full 31.935
_diffrn_reflns_theta_max 33.974
_diffrn_reflns_theta_min 1.356
_diffrn_standards_number 0
_exptl_absorpt_coefficient_mu 0.911
_exptl_absorpt_correction_T_max 0.7467
_exptl_absorpt_correction_T_min 0.6829
_exptl_absorpt_correction_type numerical
_exptl_absorpt_process_details 'USER DEFINED ABSORPTION METHOD'
_exptl_crystal_colour yellow
_exptl_crystal_density_diffrn 1.258
_exptl_crystal_density_method 'not measured'
_exptl_crystal_description rectangular
_exptl_crystal_F_000 684
_exptl_crystal_size_max 0.239
_exptl_crystal_size_mid 0.179
_exptl_crystal_size_min 0.178
_refine_diff_density_max 0.73
_refine_diff_density_min -0.94
_refine_ls_extinction_method None
_refine_ls_goodness_of_fit_ref 1.0000
_refine_ls_hydrogen_treatment refxyz
_refine_ls_matrix_type full
_refine_ls_number_parameters 526
_refine_ls_number_reflns 13136
_refine_ls_number_restraints 214
_refine_ls_R_factor_all 0.0487
_refine_ls_R_factor_gt 0.0335
_refine_ls_shift/su_max 0.0030278
_refine_ls_shift/su_mean 0.0001303
_refine_ls_structure_factor_coef Fsqd
_refine_ls_weighting_details
;
 Method, part 1, Chebychev polynomial, (Watkin, 1994, Prince, 1982) 
 [weight] = 1.0/[A~0~*T~0~(x)+A~1~*T~1~(x) ... +A~n-1~]*T~n-1~(x)] 
 where A~i~ are the Chebychev coefficients listed below and x= Fcalc/Fmax 
 Method = Robust Weighting (Prince, 1982) 
 W = [weight] * [1-(deltaF/6*sigmaF)^2^]^2^ 
 A~i~ are: 
 5.10 6.47 1.59 
;
_refine_ls_weighting_scheme calc
_refine_ls_wR_factor_all 0.1243
_refine_ls_wR_factor_gt 0.0965
_refine_ls_wR_factor_ref 0.1243
_reflns_limit_h_max 16
_reflns_limit_h_min -17
_reflns_limit_k_max 17
_reflns_limit_k_min -17
_reflns_limit_l_max 25
_reflns_limit_l_min 0
_reflns_number_gt 9863
_reflns_number_total 13173
_reflns_threshold_expression I>2.0\s(I)
_oxford_diffrn_Wilson_B_factor 0.00
_oxford_diffrn_Wilson_scale 0.00
_oxford_refine_ls_r_factor_ref 0.0487
_oxford_refine_ls_scale 0.12788(3)
_oxford_reflns_number_all 13142
_oxford_reflns_threshold_expression_ref I>-3.0\s(I)
_cod_data_source_file om200259n_si_003.cif
_cod_data_source_block 1
_cod_original_sg_symbol_H-M 'P -1 '
_cod_database_code 4064672

loop_
_symmetry_equiv_pos_as_xyz
x,y,z
-x,-y,-z

loop_
_atom_site_label
_atom_site_type_symbol
_atom_site_fract_x
_atom_site_fract_y
_atom_site_fract_z
_atom_site_U_iso_or_equiv
_atom_site_occupancy
_atom_site_adp_type
_atom_site_refinement_flags_posn
Ge1 Ge 0.144307(15) 0.054267(14) 0.288035(9) 0.0135 1.0000 Uani .
C2 C 0.26027(16) 0.19707(15) 0.25325(10) 0.0177 1.0000 Uani .
C3 C 0.32793(15) 0.28822(14) 0.22747(10) 0.0175 1.0000 Uani .
C4 C 0.41023(15) 0.39087(14) 0.19366(9) 0.0170 1.0000 Uani D
C5 C 0.37806(17) 0.49859(16) 0.17376(11) 0.0222 1.0000 Uani D
C6 C 0.45939(19) 0.59553(17) 0.14067(12) 0.0262 1.0000 Uani D
C7 C 0.57297(18) 0.58747(17) 0.12605(11) 0.0243 1.0000 Uani D
C8 C 0.60288(17) 0.47838(17) 0.14493(11) 0.0234 1.0000 Uani D
C9 C 0.52297(16) 0.38153(15) 0.17882(10) 0.0190 1.0000 Uani D
C10 C 0.6617(2) 0.6924(2) 0.09093(15) 0.0365 1.0000 Uani D
C11 C 0.20647(16) 0.03304(14) 0.41124(9) 0.0170 1.0000 Uani .
C12 C 0.23618(16) 0.13133(14) 0.48755(9) 0.0179 1.0000 Uani D
C13 C 0.3036(2) 0.26479(16) 0.48712(12) 0.0292 1.0000 Uani D
C14 C 0.3300(2) 0.36175(18) 0.55627(13) 0.0351 1.0000 Uani D
C15 C 0.2890(2) 0.32773(18) 0.62744(11) 0.0285 1.0000 Uani D
C16 C 0.2197(2) 0.19594(18) 0.62811(11) 0.0257 1.0000 Uani D
C17 C 0.19354(18) 0.09807(16) 0.55918(11) 0.0219 1.0000 Uani D
C18 C 0.19679(15) -0.09217(14) 0.40792(9) 0.0159 1.0000 Uani .
C19 C 0.22023(16) -0.15791(14) 0.48607(9) 0.0170 1.0000 Uani D
C20 C 0.10625(19) -0.25593(17) 0.49518(11) 0.0242 1.0000 Uani D
C21 C 0.1253(2) -0.32681(19) 0.56300(13) 0.0329 1.0000 Uani D
C22 C 0.2575(3) -0.3017(2) 0.62129(13) 0.0369 1.0000 Uani D
C23 C 0.3707(2) -0.2038(2) 0.61344(13) 0.0341 1.0000 Uani D
C24 C 0.35226(19) -0.13035(19) 0.54632(11) 0.0260 1.0000 Uani D
C25 C 0.15565(15) -0.17358(13) 0.31803(9) 0.0153 1.0000 Uani .
C26 C 0.12640(15) -0.11948(13) 0.24444(9) 0.0154 1.0000 Uani .
C27 C 0.08545(14) -0.17907(13) 0.15075(9) 0.0147 1.0000 Uani D
C28 C -0.00305(15) -0.14344(16) 0.08286(10) 0.0184 1.0000 Uani D
C29 C -0.04329(16) -0.19761(18) -0.00627(10) 0.0234 1.0000 Uani D
C30 C 0.00385(17) -0.28791(18) -0.03047(11) 0.0251 1.0000 Uani D
C31 C 0.09405(19) -0.32234(16) 0.03599(12) 0.0243 1.0000 Uani D
C32 C 0.13478(17) -0.26864(15) 0.12526(10) 0.0193 1.0000 Uani D
C33 C 0.14251(17) -0.31143(14) 0.31360(10) 0.0177 1.0000 Uani D
C34 C 0.01237(19) -0.41450(16) 0.27256(11) 0.0235 1.0000 Uani D
C35 C -0.0015(2) -0.54419(17) 0.26770(14) 0.0323 1.0000 Uani D
C36 C 0.1136(3) -0.57154(19) 0.30395(15) 0.0360 1.0000 Uani D
C37 C 0.2435(3) -0.4704(2) 0.34545(14) 0.0326 1.0000 Uani D
C38 C 0.2584(2) -0.34033(17) 0.35052(11) 0.0234 1.0000 Uani D
C39 C -0.02916(16) 0.06552(15) 0.25335(11) 0.0204 1.0000 Uani .
C40 C -0.14369(17) 0.06602(16) 0.22451(11) 0.0209 1.0000 Uani .
C41 C -0.27814(16) 0.06601(15) 0.18595(11) 0.0197 1.0000 Uani D
C42 C -0.30366(16) 0.13753(15) 0.11847(11) 0.0198 1.0000 Uani D
C43 C -0.43602(17) 0.13230(16) 0.07704(11) 0.0211 1.0000 Uani D
C44 C -0.54575(15) 0.05714(15) 0.10199(11) 0.0193 1.0000 Uani D
C45 C -0.51864(17) -0.01104(18) 0.17009(12) 0.0251 1.0000 Uani D
C46 C -0.38681(18) -0.00773(18) 0.21202(13) 0.0261 1.0000 Uani D
C47 C -0.68848(17) 0.05226(18) 0.05647(12) 0.0236 1.0000 Uani D
H51 H 0.3018(15) 0.5050(16) 0.1835(7) 0.0272 1.0000 Uiso D
H61 H 0.4384(16) 0.6692(15) 0.1285(7) 0.0321 1.0000 Uiso D
H81 H 0.6776(15) 0.4693(16) 0.1353(7) 0.0287 1.0000 Uiso D
H91 H 0.5436(15) 0.3102(15) 0.1917(7) 0.0235 1.0000 Uiso D
H101 H 0.7555(19) 0.704(2) 0.1159(16) 0.0451 1.0000 Uiso D
H102 H 0.661(3) 0.7757(18) 0.1045(16) 0.0451 1.0000 Uiso D
H103 H 0.632(2) 0.672(2) 0.0281(12) 0.0451 1.0000 Uiso D
H131 H 0.3310(12) 0.2874(18) 0.4395(10) 0.0355 1.0000 Uiso D
H141 H 0.3760(12) 0.4498(17) 0.5544(11) 0.0422 1.0000 Uiso D
H151 H 0.3067(12) 0.3946(17) 0.6737(10) 0.0346 1.0000 Uiso D
H161 H 0.1900(12) 0.1731(18) 0.6748(10) 0.0316 1.0000 Uiso D
H171 H 0.1476(12) 0.0107(16) 0.5609(11) 0.0268 1.0000 Uiso D
H201 H 0.0160(17) -0.2768(14) 0.4545(10) 0.0295 1.0000 Uiso D
H211 H 0.0486(18) -0.3911(14) 0.5688(10) 0.0402 1.0000 Uiso D
H221 H 0.270(2) -0.3502(15) 0.6674(10) 0.0447 1.0000 Uiso D
H231 H 0.4613(18) -0.1853(15) 0.6526(10) 0.0416 1.0000 Uiso D
H241 H 0.4285(18) -0.0631(14) 0.5412(10) 0.0320 1.0000 Uiso D
H281 H -0.0361(13) -0.0832(12) 0.0976(11) 0.0229 1.0000 Uiso D
H291 H -0.1005(13) -0.1711(13) -0.0508(11) 0.0289 1.0000 Uiso D
H301 H -0.0236(14) -0.3245(13) -0.0903(11) 0.0306 1.0000 Uiso D
H311 H 0.1278(14) -0.3814(13) 0.0212(12) 0.0300 1.0000 Uiso D
H321 H 0.1966(13) -0.2909(13) 0.1695(11) 0.0239 1.0000 Uiso D
H341 H -0.0651(17) -0.3952(17) 0.2473(8) 0.0289 1.0000 Uiso D
H351 H -0.0902(18) -0.6126(17) 0.2409(8) 0.0392 1.0000 Uiso D
H361 H 0.1034(19) -0.6580(17) 0.3015(8) 0.0432 1.0000 Uiso D
H371 H 0.3188(18) -0.4911(18) 0.3697(8) 0.0399 1.0000 Uiso D
H381 H 0.3456(17) -0.2703(17) 0.3784(8) 0.0292 1.0000 Uiso D
H421 H -0.2303(17) 0.1889(12) 0.1017(9) 0.0242 1.0000 Uiso D
H431 H -0.4523(18) 0.1799(12) 0.0310(9) 0.0259 1.0000 Uiso D
H451 H -0.5896(17) -0.0596(12) 0.1894(10) 0.0305 1.0000 Uiso D
H461 H -0.3700(18) -0.0538(12) 0.2588(9) 0.0319 1.0000 Uiso D
H471 H -0.7559(19) -0.0358(17) 0.0431(14) 0.0292 1.0000 Uiso D
H472 H -0.709(2) 0.104(2) 0.0934(13) 0.0292 1.0000 Uiso D
H473 H -0.699(2) 0.080(2) 0.0016(12) 0.0292 1.0000 Uiso D

loop_
_atom_site_aniso_label
_atom_site_aniso_U_11
_atom_site_aniso_U_22
_atom_site_aniso_U_33
_atom_site_aniso_U_23
_atom_site_aniso_U_13
_atom_site_aniso_U_12
Ge1 0.01675(7) 0.01054(7) 0.01285(7) 0.00430(5) 0.00563(5) 0.00488(5)
C2 0.0197(6) 0.0158(6) 0.0171(6) 0.0055(5) 0.0063(5) 0.0067(5)
C3 0.0188(6) 0.0164(6) 0.0154(5) 0.0052(4) 0.0061(5) 0.0051(5)
C4 0.0181(6) 0.0138(5) 0.0160(5) 0.0042(4) 0.0064(5) 0.0030(4)
C5 0.0234(7) 0.0188(6) 0.0270(7) 0.0115(5) 0.0113(6) 0.0088(5)
C6 0.0288(8) 0.0197(7) 0.0290(8) 0.0138(6) 0.0111(6) 0.0069(6)
C7 0.0234(7) 0.0216(7) 0.0181(6) 0.0065(5) 0.0072(5) -0.0015(5)
C8 0.0217(6) 0.0232(7) 0.0201(6) 0.0022(5) 0.0100(5) 0.0017(5)
C9 0.0201(6) 0.0165(6) 0.0177(6) 0.0023(5) 0.0069(5) 0.0047(5)
C10 0.0329(9) 0.0320(9) 0.0329(9) 0.0153(8) 0.0149(8) -0.0029(7)
C11 0.0218(6) 0.0133(5) 0.0137(5) 0.0035(4) 0.0055(5) 0.0055(5)
C12 0.0235(6) 0.0134(5) 0.0137(5) 0.0023(4) 0.0044(5) 0.0063(5)
C13 0.0463(10) 0.0138(6) 0.0216(7) 0.0012(5) 0.0152(7) 0.0041(6)
C14 0.0557(13) 0.0154(7) 0.0245(8) -0.0016(6) 0.0155(8) 0.0041(7)
C15 0.0420(10) 0.0219(7) 0.0175(7) -0.0007(5) 0.0067(6) 0.0129(7)
C16 0.0379(9) 0.0239(7) 0.0183(6) 0.0041(5) 0.0110(6) 0.0151(7)
C17 0.0300(7) 0.0188(6) 0.0177(6) 0.0039(5) 0.0096(5) 0.0098(6)
C18 0.0197(6) 0.0136(5) 0.0135(5) 0.0048(4) 0.0058(4) 0.0060(4)
C19 0.0226(6) 0.0146(5) 0.0137(5) 0.0052(4) 0.0058(5) 0.0080(5)
C20 0.0293(7) 0.0209(7) 0.0183(6) 0.0089(5) 0.0077(6) 0.0062(6)
C21 0.0462(11) 0.0251(8) 0.0234(8) 0.0135(6) 0.0139(7) 0.0079(8)
C22 0.0564(13) 0.0358(10) 0.0217(8) 0.0171(7) 0.0109(8) 0.0237(10)
C23 0.0376(10) 0.0486(12) 0.0206(7) 0.0135(7) 0.0052(7) 0.0263(9)
C24 0.0234(7) 0.0338(9) 0.0182(6) 0.0079(6) 0.0044(5) 0.0114(6)
C25 0.0194(6) 0.0122(5) 0.0137(5) 0.0040(4) 0.0059(4) 0.0057(4)
C26 0.0191(6) 0.0134(5) 0.0140(5) 0.0048(4) 0.0062(4) 0.0064(4)
C27 0.0159(5) 0.0123(5) 0.0134(5) 0.0030(4) 0.0057(4) 0.0026(4)
C28 0.0172(6) 0.0229(6) 0.0139(5) 0.0040(5) 0.0050(4) 0.0073(5)
C29 0.0181(6) 0.0323(8) 0.0154(6) 0.0035(5) 0.0057(5) 0.0059(6)
C30 0.0216(7) 0.0284(8) 0.0171(6) -0.0010(5) 0.0073(5) 0.0018(6)
C31 0.0317(8) 0.0191(6) 0.0224(7) 0.0019(5) 0.0138(6) 0.0076(6)
C32 0.0250(6) 0.0158(6) 0.0183(6) 0.0039(5) 0.0101(5) 0.0076(5)
C33 0.0261(7) 0.0125(5) 0.0156(5) 0.0050(4) 0.0088(5) 0.0077(5)
C34 0.0298(8) 0.0145(6) 0.0226(7) 0.0036(5) 0.0109(6) 0.0043(5)
C35 0.0502(11) 0.0122(6) 0.0327(9) 0.0032(6) 0.0229(8) 0.0043(7)
C36 0.0641(14) 0.0172(7) 0.0405(10) 0.0111(7) 0.0315(10) 0.0202(8)
C37 0.0527(12) 0.0276(8) 0.0338(9) 0.0133(7) 0.0215(9) 0.0279(9)
C38 0.0329(8) 0.0209(7) 0.0227(7) 0.0077(5) 0.0115(6) 0.0161(6)
C39 0.0204(6) 0.0182(6) 0.0228(7) 0.0051(5) 0.0093(5) 0.0069(5)
C40 0.0209(6) 0.0187(6) 0.0232(7) 0.0027(5) 0.0093(5) 0.0073(5)
C41 0.0170(6) 0.0200(6) 0.0214(6) 0.0020(5) 0.0071(5) 0.0072(5)
C42 0.0186(6) 0.0190(6) 0.0228(6) 0.0022(5) 0.0100(5) 0.0070(5)
C43 0.0197(6) 0.0211(6) 0.0239(7) 0.0042(5) 0.0107(5) 0.0076(5)
C44 0.0160(6) 0.0180(6) 0.0222(6) -0.0002(5) 0.0080(5) 0.0049(5)
C45 0.0186(6) 0.0272(8) 0.0284(8) 0.0079(6) 0.0116(6) 0.0054(6)
C46 0.0209(7) 0.0270(8) 0.0298(8) 0.0104(6) 0.0110(6) 0.0071(6)
C47 0.0172(6) 0.0260(7) 0.0260(7) 0.0012(6) 0.0078(5) 0.0077(5)

loop_
_atom_type_symbol
_atom_type_scat_dispersion_real
_atom_type_scat_dispersion_imag
_atom_type_scat_Cromer_Mann_a1
_atom_type_scat_Cromer_Mann_b1
_atom_type_scat_Cromer_Mann_a2
_atom_type_scat_Cromer_Mann_b2
_atom_type_scat_Cromer_Mann_a3
_atom_type_scat_Cromer_Mann_b3
_atom_type_scat_Cromer_Mann_a4
_atom_type_scat_Cromer_Mann_b4
_atom_type_scat_Cromer_Mann_c
_atom_type_scat_source
C 0.0033 0.0016 2.3100 20.8439 1.0200 10.2075 1.5886 0.5687 0.8650 51.6512 0.2156 'International Tables Vol C 4.2.6.8 and 6.1.1.4'
H 0.0000 0.0000 0.4930 10.5109 0.3229 26.1257 0.1402 3.1424 0.0408 57.7998 0.0030 'International Tables Vol C 4.2.6.8 and 6.1.1.4'
Ge 0.1547 1.8001 16.0816 2.8509 6.3747 0.2516 3.7068 11.4468 3.6830 54.7625 2.1313 'International Tables Vol C 4.2.6.8 and 6.1.1.4'

loop_
_geom_angle_atom_site_label_1
_geom_angle_atom_site_label_2
_geom_angle_atom_site_label_3
_geom_angle
_geom_angle_publ_flag
C2 Ge1 C11 118.81(6) yes
C2 Ge1 C26 116.75(6) yes
C11 Ge1 C26 91.86(6) yes
C2 Ge1 C39 105.96(7) yes
C11 Ge1 C39 111.43(7) yes
C26 Ge1 C39 111.77(6) yes
Ge1 C2 C3 176.41(14) yes
C2 C3 C4 176.35(16) yes
C3 C4 C5 121.57(14) yes
C3 C4 C9 119.17(14) yes
C5 C4 C9 119.25(14) yes
C4 C5 C6 120.00(16) yes
C4 C5 H51 119.5(11) no
C6 C5 H51 120.5(11) no
C5 C6 C7 121.19(16) yes
C5 C6 H61 119.7(11) no
C7 C6 H61 119.1(11) no
C6 C7 C8 118.29(14) yes
C6 C7 C10 121.38(18) yes
C8 C7 C10 120.33(18) yes
C7 C8 C9 120.95(16) yes
C7 C8 H81 120.6(11) no
C9 C8 H81 118.5(11) no
C4 C9 C8 120.30(15) yes
C4 C9 H91 119.0(11) no
C8 C9 H91 120.7(11) no
C7 C10 H101 110.7(13) no
C7 C10 H102 113.5(13) no
H101 C10 H102 106.1(15) no
C7 C10 H103 111.6(13) no
H101 C10 H103 108.6(15) no
H102 C10 H103 106.0(15) no
Ge1 C11 C12 123.70(10) yes
Ge1 C11 C18 105.92(10) yes
C12 C11 C18 129.81(13) yes
C11 C12 C13 118.86(14) yes
C11 C12 C17 122.90(13) yes
C13 C12 C17 118.15(14) yes
C12 C13 C14 121.11(17) yes
C12 C13 H131 118.5(11) no
C14 C13 H131 120.4(11) no
C13 C14 C15 120.28(17) yes
C13 C14 H141 119.1(11) no
C15 C14 H141 120.6(11) no
C14 C15 C16 119.36(16) yes
C14 C15 H151 119.5(11) no
C16 C15 H151 121.1(11) no
C15 C16 C17 120.68(16) yes
C15 C16 H161 119.5(11) no
C17 C16 H161 119.9(11) no
C12 C17 C16 120.41(15) yes
C12 C17 H171 120.1(11) no
C16 C17 H171 119.5(11) no
C11 C18 C19 125.41(13) yes
C11 C18 C25 117.87(12) yes
C19 C18 C25 116.70(12) yes
C18 C19 C20 118.74(13) yes
C18 C19 C24 121.84(14) yes
C20 C19 C24 119.29(14) yes
C19 C20 C21 120.31(17) yes
C19 C20 H201 120.5(11) no
C21 C20 H201 119.2(11) no
C20 C21 C22 120.21(19) yes
C20 C21 H211 119.5(11) no
C22 C21 H211 120.3(11) no
C21 C22 C23 119.84(17) yes
C21 C22 H221 120.1(12) no
C23 C22 H221 120.0(12) no
C22 C23 C24 120.29(18) yes
C22 C23 H231 121.0(11) no
C24 C23 H231 118.8(12) no
C23 C24 C19 120.01(18) yes
C23 C24 H241 120.6(11) no
C19 C24 H241 119.4(11) no
C18 C25 C26 118.58(12) yes
C18 C25 C33 118.24(12) yes
C26 C25 C33 123.12(13) yes
Ge1 C26 C25 105.48(10) yes
Ge1 C26 C27 126.24(10) yes
C25 C26 C27 128.26(13) yes
C26 C27 C28 119.65(13) yes
C26 C27 C32 122.63(13) yes
C28 C27 C32 117.70(13) yes
C27 C28 C29 121.05(15) yes
C27 C28 H281 119.7(11) no
C29 C28 H281 119.3(11) no
C28 C29 C30 120.70(16) yes
C28 C29 H291 120.0(11) no
C30 C29 H291 119.3(11) no
C29 C30 C31 118.99(15) yes
C29 C30 H301 120.6(11) no
C31 C30 H301 120.4(11) no
C30 C31 C32 120.66(16) yes
C30 C31 H311 120.4(11) no
C32 C31 H311 119.0(11) no
C27 C32 C31 120.87(15) yes
C27 C32 H321 118.8(11) no
C31 C32 H321 120.3(11) no
C25 C33 C34 119.62(14) yes
C25 C33 C38 121.35(14) yes
C34 C33 C38 119.02(14) yes
C33 C34 C35 120.26(18) yes
C33 C34 H341 119.0(11) no
C35 C34 H341 120.7(11) no
C34 C35 C36 120.21(19) yes
C34 C35 H351 119.2(11) no
C36 C35 H351 120.6(11) no
C35 C36 C37 120.30(17) yes
C35 C36 H361 119.7(12) no
C37 C36 H361 119.9(12) no
C36 C37 C38 119.88(19) yes
C36 C37 H371 118.8(11) no
C38 C37 H371 121.3(12) no
C33 C38 C37 120.32(18) yes
C33 C38 H381 118.5(11) no
C37 C38 H381 121.2(11) no
Ge1 C39 C40 174.62(15) yes
C39 C40 C41 176.96(17) yes
C40 C41 C42 119.59(14) yes
C40 C41 C46 121.26(15) yes
C42 C41 C46 119.11(15) yes
C41 C42 C43 120.06(14) yes
C41 C42 H421 119.4(11) no
C43 C42 H421 120.6(11) no
C42 C43 C44 121.10(15) yes
C42 C43 H431 119.3(11) no
C44 C43 H431 119.6(11) no
C43 C44 C45 118.33(14) yes
C43 C44 C47 120.50(15) yes
C45 C44 C47 121.17(14) yes
C44 C45 C46 121.41(15) yes
C44 C45 H451 119.9(11) no
C46 C45 H451 118.7(11) no
C41 C46 C45 119.98(16) yes
C41 C46 H461 119.8(11) no
C45 C46 H461 120.2(11) no
C44 C47 H471 110.1(12) no
C44 C47 H472 110.9(12) no
H471 C47 H472 107.9(14) no
C44 C47 H473 111.8(12) no
H471 C47 H473 106.2(14) no
H472 C47 H473 109.7(14) no

loop_
_geom_bond_atom_site_label_1
_geom_bond_atom_site_label_2
_geom_bond_distance
_geom_bond_publ_flag
Ge1 C2 1.8930(15) yes
Ge1 C11 1.9456(14) yes
Ge1 C26 1.9443(14) yes
Ge1 C39 1.8888(16) yes
C2 C3 1.210(2) yes
C3 C4 1.440(2) yes
C4 C5 1.401(2) yes
C4 C9 1.393(2) yes
C5 C6 1.391(2) yes
C5 H51 0.941(16) no
C6 C7 1.396(3) yes
C6 H61 0.948(16) no
C7 C8 1.400(3) yes
C7 C10 1.502(2) yes
C8 C9 1.391(2) yes
C8 H81 0.936(16) no
C9 H91 0.924(16) no
C10 H101 0.948(17) no
C10 H102 0.948(17) no
C10 H103 0.948(17) no
C11 C12 1.470(2) yes
C11 C18 1.3589(19) yes
C12 C13 1.403(2) yes
C12 C17 1.406(2) yes
C13 C14 1.391(2) yes
C13 H131 0.930(17) no
C14 C15 1.391(3) yes
C14 H141 0.934(17) no
C15 C16 1.391(3) yes
C15 H151 0.945(17) no
C16 C17 1.396(2) yes
C16 H161 0.931(16) no
C17 H171 0.927(16) no
C18 C19 1.494(2) yes
C18 C25 1.507(2) yes
C19 C20 1.398(2) yes
C19 C24 1.388(2) yes
C20 C21 1.393(2) yes
C20 H201 0.941(16) no
C21 C22 1.384(3) yes
C21 H211 0.929(17) no
C22 C23 1.383(3) yes
C22 H221 0.948(17) no
C23 C24 1.403(3) yes
C23 H231 0.942(17) no
C24 H241 0.937(16) no
C25 C26 1.3631(19) yes
C25 C33 1.487(2) yes
C26 C27 1.4730(19) yes
C27 C28 1.405(2) yes
C27 C32 1.408(2) yes
C28 C29 1.391(2) yes
C28 H281 0.932(16) no
C29 C30 1.388(3) yes
C29 H291 0.938(16) no
C30 C31 1.396(3) yes
C30 H301 0.934(16) no
C31 C32 1.391(2) yes
C31 H311 0.927(16) no
C32 H321 0.936(16) no
C33 C34 1.395(2) yes
C33 C38 1.401(2) yes
C34 C35 1.394(2) yes
C34 H341 0.938(16) no
C35 C36 1.382(4) yes
C35 H351 0.940(17) no
C36 C37 1.385(4) yes
C36 H361 0.927(17) no
C37 C38 1.395(2) yes
C37 H371 0.924(17) no
C38 H381 0.940(16) no
C39 C40 1.214(2) yes
C40 C41 1.428(2) yes
C41 C42 1.403(2) yes
C41 C46 1.400(2) yes
C42 C43 1.389(2) yes
C42 H421 0.942(16) no
C43 C44 1.403(2) yes
C43 H431 0.946(16) no
C44 C45 1.388(2) yes
C44 C47 1.503(2) yes
C45 C46 1.393(2) yes
C45 H451 0.939(16) no
C46 H461 0.945(16) no
C47 H471 0.953(16) no
C47 H472 0.943(16) no
C47 H473 0.943(16) no
